data_4123076
loop_
_publ_author_name
'St Denis, Jeffrey D.'
'Zajdlik, Adam'
'Tan, Joanne'
'Trinchera, Piera'
'Lee, C. Frank'
'He, Zhi'
'Adachi, Shinya'
'Yudin, Andrei K.'

_publ_section_title
;
 Boron-Containing Enamine and Enamide Linchpins in the Synthesis of
 Nitrogen Heterocycles.
;
_journal_name_full 'Journal of the American Chemical Society'
_journal_page_first 141205135107007
_journal_paper_doi 10.1021/ja510963k
_journal_year 2014
_chemical_formula_moiety 'C18 H14 F3 N O'
_chemical_formula_sum 'C18 H14 F3 N O'
_chemical_formula_weight 317.30
_space_group_crystal_system monoclinic
_space_group_IT_number 14
_space_group_name_Hall '-P 2ybc'
_space_group_name_H-M_alt 'P 1 21/c 1'
_symmetry_space_group_name_Hall '-P 2ybc'
_symmetry_space_group_name_H-M 'P 1 21/c 1'
_atom_sites_solution_hydrogens geom
_audit_creation_method SHELXL-2014/6
_cell_angle_alpha 90
_cell_angle_beta 99.001(2)
_cell_angle_gamma 90
_cell_formula_units_Z 4
_cell_length_a 14.0723(6)
_cell_length_b 14.5531(6)
_cell_length_c 7.3488(3)
_cell_measurement_reflns_used 9903
_cell_measurement_temperature 147(2)
_cell_measurement_theta_max 67.08
_cell_measurement_theta_min 3.18
_cell_volume 1486.47(11)
_computing_cell_refinement APEX2
_computing_data_collection 'APEX2 (Bruker, 2007)'
_computing_data_reduction 'SAINT (Bruker, 2007)'
_computing_molecular_graphics 'PLATON (Spek, 2009)'
_computing_publication_material 'SHELXTL (Sheldrick, 2008)'
_computing_structure_refinement 'SHELXL-2014/6 (Sheldrick, 2014)'
_computing_structure_solution 'SHELXS-97 (Sheldrick, 2008)'
_diffrn_ambient_temperature 147(2)
_diffrn_measured_fraction_theta_full 0.977
_diffrn_measured_fraction_theta_max 0.984
_diffrn_measurement_device_type 'Bruker Kappa APEX-DUO CCD'
_diffrn_measurement_method '\f and \w scans'
_diffrn_radiation_type CuK\a
_diffrn_radiation_wavelength 1.54178
_diffrn_reflns_av_R_equivalents 0.0441
_diffrn_reflns_av_unetI/netI 0.0288
_diffrn_reflns_Laue_measured_fraction_full 0.977
_diffrn_reflns_Laue_measured_fraction_max 0.984
_diffrn_reflns_limit_h_max 16
_diffrn_reflns_limit_h_min -16
_diffrn_reflns_limit_k_max 17
_diffrn_reflns_limit_k_min -17
_diffrn_reflns_limit_l_max 8
_diffrn_reflns_limit_l_min -5
_diffrn_reflns_number 2630
_diffrn_reflns_point_group_measured_fraction_full 0.977
_diffrn_reflns_point_group_measured_fraction_max 0.984
_diffrn_reflns_theta_full 67.679
_diffrn_reflns_theta_max 67.376
_diffrn_reflns_theta_min 3.179
_diffrn_source 'Bruker ImuS with multi-layer optics'
_exptl_absorpt_coefficient_mu 0.968
_exptl_absorpt_correction_T_max 0.7529
_exptl_absorpt_correction_T_min 0.5650
_exptl_absorpt_correction_type multi-scan
_exptl_absorpt_process_details 'SADABS (Sheldrick, 1996)'
_exptl_crystal_colour colourless
_exptl_crystal_density_diffrn 1.418
_exptl_crystal_description needle
_exptl_crystal_F_000 656
_exptl_crystal_size_max 0.400
_exptl_crystal_size_mid 0.110
_exptl_crystal_size_min 0.080
_refine_diff_density_max 0.316
_refine_diff_density_min -0.252
_refine_diff_density_rms 0.058
_refine_ls_extinction_method none
_refine_ls_goodness_of_fit_ref 1.100
_refine_ls_hydrogen_treatment constr
_refine_ls_matrix_type full
_refine_ls_number_parameters 210
_refine_ls_number_reflns 2630
_refine_ls_number_restraints 0
_refine_ls_restrained_S_all 1.100
_refine_ls_R_factor_all 0.0500
_refine_ls_R_factor_gt 0.0483
_refine_ls_shift/su_max 0.000
_refine_ls_shift/su_mean 0.000
_refine_ls_structure_factor_coef Fsqd
_refine_ls_weighting_details 'w=1/[\s^2^(Fo^2^)+(0.0352P)^2^+1.4095P] where P=(Fo^2^+2Fc^2^)/3'
_refine_ls_weighting_scheme calc
_refine_ls_wR_factor_gt 0.1200
_refine_ls_wR_factor_ref 0.1211
_reflns_Friedel_coverage 0.000
_reflns_number_gt 2495
_reflns_number_total 2630
_reflns_threshold_expression 'I > 2\s(I)'
_cod_data_source_file ja510963k_si_003.cif
_cod_data_source_block d14140twin
_cod_database_code 4123076
_shelx_space_group_comment
; 
The symmetry employed for this shelxl refinement is uniquely defined 
by the following loop, which should always be used as a source of 
symmetry information in preference to the above space-group names. 
They are only intended as comments. 
;
_shelx_estimated_absorpt_t_min 0.698
_shelx_estimated_absorpt_t_max 0.927
_shelxl_version_number 2014/6

loop_
_space_group_symop_operation_xyz
'x, y, z'
'-x, y+1/2, -z+1/2'
'-x, -y, -z'
'x, -y-1/2, z-1/2'

loop_
_atom_site_label
_atom_site_type_symbol
_atom_site_fract_x
_atom_site_fract_y
_atom_site_fract_z
_atom_site_U_iso_or_equiv
_atom_site_adp_type
_atom_site_occupancy
_atom_site_site_symmetry_order
_atom_site_calc_flag
_atom_site_refinement_flags_posn
_atom_site_refinement_flags_adp
F1 F 0.51497(10) 0.10215(13) 0.6318(2) 0.0578(5) Uani 1 1 d . .
F2 F 0.54442(10) 0.11498(13) 0.3595(2) 0.0611(5) Uani 1 1 d . .
F3 F 0.53763(11) 0.23486(11) 0.5245(3) 0.0765(6) Uani 1 1 d . .
O1 O 0.01858(10) -0.11433(9) 0.2083(2) 0.0289(3) Uani 1 1 d . .
N1 N 0.07042(11) 0.02853(10) 0.3151(2) 0.0226(4) Uani 1 1 d . .
C1 C 0.17216(14) 0.00812(13) 0.3627(3) 0.0242(4) Uani 1 1 d . .
H1A H 0.1903 -0.0386 0.2765 0.029 Uiso 1 1 calc R U
H1B H 0.1848 -0.0179 0.4886 0.029 Uiso 1 1 calc R U
C2 C 0.23335(14) 0.09311(13) 0.3543(3) 0.0217(4) Uani 1 1 d . .
C3 C 0.33125(15) 0.08730(14) 0.4211(3) 0.0257(4) Uani 1 1 d . .
H3A H 0.3575 0.0315 0.4742 0.031 Uiso 1 1 calc R U
C4 C 0.39100(15) 0.16253(14) 0.4109(3) 0.0277(5) Uani 1 1 d . .
C5 C 0.35350(15) 0.24425(15) 0.3333(3) 0.0298(5) Uani 1 1 d . .
H5A H 0.3944 0.2955 0.3243 0.036 Uiso 1 1 calc R U
C6 C 0.25640(15) 0.25037(14) 0.2695(3) 0.0274(4) Uani 1 1 d . .
H6A H 0.2308 0.3065 0.2168 0.033 Uiso 1 1 calc R U
C7 C 0.19462(14) 0.17613(13) 0.2803(3) 0.0229(4) Uani 1 1 d . .
C8 C 0.08780(14) 0.18647(13) 0.2182(3) 0.0248(4) Uani 1 1 d . .
H8A H 0.0719 0.1717 0.0855 0.030 Uiso 1 1 calc R U
H8B H 0.0683 0.2508 0.2363 0.030 Uiso 1 1 calc R U
C9 C 0.03342(14) 0.12194(13) 0.3291(3) 0.0236(4) Uani 1 1 d . .
H9A H 0.0415 0.1418 0.4608 0.028 Uiso 1 1 calc R U
C10 C -0.07125(14) 0.10943(14) 0.2539(3) 0.0254(4) Uani 1 1 d . .
C11 C -0.14610(16) 0.17235(15) 0.2346(3) 0.0335(5) Uani 1 1 d . .
H11A H -0.1353 0.2346 0.2707 0.040 Uiso 1 1 calc R U
C12 C -0.23745(16) 0.14149(16) 0.1610(3) 0.0359(5) Uani 1 1 d . .
H12A H -0.2895 0.1838 0.1478 0.043 Uiso 1 1 calc R U
C13 C -0.25551(15) 0.05004(16) 0.1053(3) 0.0319(5) Uani 1 1 d . .
C14 C -0.17916(15) -0.01164(15) 0.1238(3) 0.0275(5) Uani 1 1 d . .
H14A H -0.1892 -0.0737 0.0856 0.033 Uiso 1 1 calc R U
C15 C -0.08814(14) 0.01896(14) 0.1988(3) 0.0241(4) Uani 1 1 d . .
C16 C 0.00371(14) -0.03271(13) 0.2375(3) 0.0228(4) Uani 1 1 d . .
C17 C -0.35636(16) 0.01888(18) 0.0287(4) 0.0415(6) Uani 1 1 d . .
H17A H -0.3532 -0.0341 -0.0525 0.062 Uiso 1 1 calc R U
H17B H -0.3911 0.0691 -0.0414 0.062 Uiso 1 1 calc R U
H17C H -0.3902 0.0014 0.1304 0.062 Uiso 1 1 calc R U
C18 C 0.49622(17) 0.15442(16) 0.4808(3) 0.0361(5) Uani 1 1 d . .

loop_
_atom_site_aniso_label
_atom_site_aniso_U_11
_atom_site_aniso_U_22
_atom_site_aniso_U_33
_atom_site_aniso_U_23
_atom_site_aniso_U_13
_atom_site_aniso_U_12
F1 0.0328(8) 0.0884(12) 0.0492(9) 0.0155(9) -0.0034(7) 0.0050(8)
F2 0.0370(8) 0.0904(13) 0.0592(10) -0.0093(9) 0.0183(7) 0.0129(8)
F3 0.0364(8) 0.0454(9) 0.1371(18) -0.0133(10) -0.0191(10) -0.0087(7)
O1 0.0346(8) 0.0186(7) 0.0330(8) -0.0018(6) 0.0037(6) -0.0019(6)
N1 0.0253(8) 0.0164(8) 0.0256(9) -0.0004(6) 0.0024(7) 0.0015(6)
C1 0.0273(10) 0.0194(9) 0.0255(10) 0.0025(8) 0.0032(8) 0.0022(8)
C2 0.0282(10) 0.0206(9) 0.0168(9) -0.0018(7) 0.0049(8) 0.0006(8)
C3 0.0312(11) 0.0224(10) 0.0237(10) -0.0031(8) 0.0046(8) 0.0035(8)
C4 0.0280(10) 0.0315(11) 0.0243(10) -0.0047(9) 0.0059(8) -0.0003(8)
C5 0.0340(11) 0.0291(11) 0.0272(10) -0.0020(9) 0.0078(9) -0.0076(9)
C6 0.0354(11) 0.0227(10) 0.0241(10) 0.0020(8) 0.0047(8) 0.0000(8)
C7 0.0311(10) 0.0214(9) 0.0165(9) -0.0009(7) 0.0042(8) 0.0006(8)
C8 0.0316(11) 0.0180(9) 0.0241(10) 0.0015(8) 0.0023(8) 0.0022(8)
C9 0.0293(10) 0.0177(9) 0.0235(10) -0.0022(8) 0.0028(8) 0.0022(8)
C10 0.0280(10) 0.0242(10) 0.0244(10) 0.0008(8) 0.0055(8) 0.0007(8)
C11 0.0314(11) 0.0287(11) 0.0401(13) -0.0013(10) 0.0049(10) 0.0048(9)
C12 0.0305(11) 0.0380(12) 0.0384(13) 0.0016(10) 0.0031(10) 0.0077(9)
C13 0.0278(11) 0.0429(13) 0.0243(11) 0.0001(9) 0.0022(8) -0.0012(9)
C14 0.0309(11) 0.0303(11) 0.0214(10) -0.0016(8) 0.0047(8) -0.0028(9)
C15 0.0293(10) 0.0247(10) 0.0190(10) 0.0005(8) 0.0054(8) -0.0014(8)
C16 0.0298(10) 0.0206(10) 0.0184(9) 0.0006(8) 0.0050(8) -0.0028(8)
C17 0.0291(12) 0.0550(15) 0.0386(13) -0.0074(12) -0.0001(10) -0.0013(11)
C18 0.0308(11) 0.0361(12) 0.0415(13) -0.0056(10) 0.0061(10) -0.0014(9)

loop_
_atom_type_symbol
_atom_type_description
_atom_type_scat_dispersion_real
_atom_type_scat_dispersion_imag
_atom_type_scat_source
C C 0.0181 0.0091 'International Tables Vol C Tables 4.2.6.8 and 6.1.1.4'
H H 0.0000 0.0000 'International Tables Vol C Tables 4.2.6.8 and 6.1.1.4'
N N 0.0311 0.0180 'International Tables Vol C Tables 4.2.6.8 and 6.1.1.4'
O O 0.0492 0.0322 'International Tables Vol C Tables 4.2.6.8 and 6.1.1.4'
F F 0.0727 0.0534 'International Tables Vol C Tables 4.2.6.8 and 6.1.1.4'

loop_
_geom_angle_atom_site_label_1
_geom_angle_atom_site_label_2
_geom_angle_atom_site_label_3
_geom_angle
C16 N1 C1 124.05(16)
C16 N1 C9 114.19(16)
C1 N1 C9 121.42(15)
N1 C1 C2 111.66(15)
N1 C1 H1A 109.3
C2 C1 H1A 109.3
N1 C1 H1B 109.3
C2 C1 H1B 109.3
H1A C1 H1B 107.9
C3 C2 C7 119.58(18)
C3 C2 C1 118.30(17)
C7 C2 C1 122.12(17)
C4 C3 C2 120.48(19)
C4 C3 H3A 119.8
C2 C3 H3A 119.8
C5 C4 C3 120.21(19)
C5 C4 C18 120.14(19)
C3 C4 C18 119.64(19)
C6 C5 C4 119.28(19)
C6 C5 H5A 120.4
C4 C5 H5A 120.4
C5 C6 C7 121.62(19)
C5 C6 H6A 119.2
C7 C6 H6A 119.2
C6 C7 C2 118.79(18)
C6 C7 C8 120.36(17)
C2 C7 C8 120.83(17)
C7 C8 C9 109.68(16)
C7 C8 H8A 109.7
C9 C8 H8A 109.7
C7 C8 H8B 109.7
C9 C8 H8B 109.7
H8A C8 H8B 108.2
N1 C9 C10 101.58(15)
N1 C9 C8 108.69(16)
C10 C9 C8 115.07(17)
N1 C9 H9A 110.4
C10 C9 H9A 110.4
C8 C9 H9A 110.4
C11 C10 C15 120.30(19)
C11 C10 C9 130.06(19)
C15 C10 C9 109.64(17)
C10 C11 C12 117.9(2)
C10 C11 H11A 121.0
C12 C11 H11A 121.0
C11 C12 C13 122.3(2)
C11 C12 H12A 118.8
C13 C12 H12A 118.8
C14 C13 C12 118.80(19)
C14 C13 C17 120.6(2)
C12 C13 C17 120.6(2)
C15 C14 C13 118.9(2)
C15 C14 H14A 120.6
C13 C14 H14A 120.6
C14 C15 C10 121.77(19)
C14 C15 C16 129.52(18)
C10 C15 C16 108.71(17)
O1 C16 N1 125.66(19)
O1 C16 C15 128.50(18)
N1 C16 C15 105.84(16)
C13 C17 H17A 109.5
C13 C17 H17B 109.5
H17A C17 H17B 109.5
C13 C17 H17C 109.5
H17A C17 H17C 109.5
H17B C17 H17C 109.5
F3 C18 F2 107.0(2)
F3 C18 F1 106.2(2)
F2 C18 F1 104.79(19)
F3 C18 C4 112.84(19)
F2 C18 C4 112.64(19)
F1 C18 C4 112.74(19)

loop_
_geom_bond_atom_site_label_1
_geom_bond_atom_site_label_2
_geom_bond_distance
F1 C18 1.337(3)
F2 C18 1.332(3)
F3 C18 1.325(3)
O1 C16 1.231(2)
N1 C16 1.354(3)
N1 C1 1.451(2)
N1 C9 1.465(2)
C1 C2 1.514(3)
C1 H1A 0.9900
C1 H1B 0.9900
C2 C3 1.391(3)
C2 C7 1.400(3)
C3 C4 1.390(3)
C3 H3A 0.9500
C4 C5 1.387(3)
C4 C18 1.494(3)
C5 C6 1.376(3)
C5 H5A 0.9500
C6 C7 1.397(3)
C6 H6A 0.9500
C7 C8 1.508(3)
C8 C9 1.525(3)
C8 H8A 0.9900
C8 H8B 0.9900
C9 C10 1.501(3)
C9 H9A 1.0000
C10 C11 1.386(3)
C10 C15 1.387(3)
C11 C12 1.389(3)
C11 H11A 0.9500
C12 C13 1.404(3)
C12 H12A 0.9500
C13 C14 1.390(3)
C13 C17 1.512(3)
C14 C15 1.386(3)
C14 H14A 0.9500
C15 C16 1.484(3)
C17 H17A 0.9800
C17 H17B 0.9800
C17 H17C 0.9800

loop_
_geom_torsion_atom_site_label_1
_geom_torsion_atom_site_label_2
_geom_torsion_atom_site_label_3
_geom_torsion_atom_site_label_4
_geom_torsion
C16 N1 C1 C2 151.26(18)
C9 N1 C1 C2 -21.7(3)
N1 C1 C2 C3 171.08(17)
N1 C1 C2 C7 -9.5(3)
C7 C2 C3 C4 -1.6(3)
C1 C2 C3 C4 177.86(18)
C2 C3 C4 C5 -0.1(3)
C2 C3 C4 C18 -179.04(19)
C3 C4 C5 C6 1.0(3)
C18 C4 C5 C6 179.93(19)
C4 C5 C6 C7 -0.2(3)
C5 C6 C7 C2 -1.5(3)
C5 C6 C7 C8 176.81(18)
C3 C2 C7 C6 2.3(3)
C1 C2 C7 C6 -177.07(18)
C3 C2 C7 C8 -175.94(18)
C1 C2 C7 C8 4.7(3)
C6 C7 C8 C9 -150.23(18)
C2 C7 C8 C9 28.0(2)
C16 N1 C9 C10 2.5(2)
C1 N1 C9 C10 176.08(17)
C16 N1 C9 C8 -119.22(18)
C1 N1 C9 C8 54.4(2)
C7 C8 C9 N1 -53.8(2)
C7 C8 C9 C10 -166.83(16)
N1 C9 C10 C11 178.2(2)
C8 C9 C10 C11 -64.6(3)
N1 C9 C10 C15 -2.0(2)
C8 C9 C10 C15 115.22(19)
C15 C10 C11 C12 0.7(3)
C9 C10 C11 C12 -179.5(2)
C10 C11 C12 C13 -0.5(3)
C11 C12 C13 C14 -0.3(3)
C11 C12 C13 C17 179.0(2)
C12 C13 C14 C15 0.9(3)
C17 C13 C14 C15 -178.4(2)
C13 C14 C15 C10 -0.7(3)
C13 C14 C15 C16 178.2(2)
C11 C10 C15 C14 -0.1(3)
C9 C10 C15 C14 -179.98(18)
C11 C10 C15 C16 -179.24(19)
C9 C10 C15 C16 0.9(2)
C1 N1 C16 O1 5.1(3)
C9 N1 C16 O1 178.46(19)
C1 N1 C16 C15 -175.42(17)
C9 N1 C16 C15 -2.0(2)
C14 C15 C16 O1 1.1(4)
C10 C15 C16 O1 -179.9(2)
C14 C15 C16 N1 -178.4(2)
C10 C15 C16 N1 0.6(2)
C5 C4 C18 F3 23.9(3)
C3 C4 C18 F3 -157.2(2)
C5 C4 C18 F2 -97.3(2)
C3 C4 C18 F2 81.6(3)
C5 C4 C18 F1 144.3(2)
C3 C4 C18 F1 -36.8(3)
